data_1553668
loop_
_publ_author_name
'Zhang, Xiaohong'
'Shi, Jun'
'Shen, Guangyu'
'Gou, Fei'
'Cheng, Jinghui'
'Zhou, Xiangge'
'Xiang, Haifeng'

_publ_section_title
;
 Non-conjugated fluorescent molecular cages of salicylaldehyde-based
 tri-Schiff bases: AIE, enantiomers, mechanochromism, anion hosts/probes,
 and cell imaging properties
;
_journal_issue 6
_journal_name_full 'Materials Chemistry Frontiers'
_journal_page_first 1041
_journal_paper_doi 10.1039/C7QM00097A
_journal_volume 1
_journal_year 2017
_chemical_formula_moiety 'C27 H30 N4 O3'
_chemical_formula_sum 'C27 H30 N4 O3'
_chemical_formula_weight 458.55
_space_group_crystal_system monoclinic
_space_group_IT_number 14
_space_group_name_Hall '-P 2ybc'
_space_group_name_H-M_alt 'P 1 21/c 1'
_atom_sites_solution_hydrogens geom
_atom_sites_solution_primary direct
_audit_creation_date 2016-05-10
_audit_creation_method
;
Olex2 1.2
(compiled 2016.02.19 svn.r3266 for OlexSys, GUI svn.r5155)
;
_audit_update_record
;
2016-09-18 deposited with the CCDC.
2017-04-10 downloaded from the CCDC.
;
_cell_angle_alpha 90
_cell_angle_beta 98.783(9)
_cell_angle_gamma 90
_cell_formula_units_Z 4
_cell_length_a 9.8325(10)
_cell_length_b 11.2257(10)
_cell_length_c 22.882(2)
_cell_measurement_reflns_used 3920
_cell_measurement_temperature 292.76(15)
_cell_measurement_theta_max 26.3330
_cell_measurement_theta_min 3.6400
_cell_volume 2496.0(4)
_computing_cell_refinement
;
CrysAlisPro, Agilent Technologies,
Version 1.171.37.35 (release 13-08-2014 CrysAlis171 .NET)
(compiled Aug 13 2014,18:06:01)
;
_computing_data_collection
;
CrysAlisPro, Agilent Technologies,
Version 1.171.37.35 (release 13-08-2014 CrysAlis171 .NET)
(compiled Aug 13 2014,18:06:01)
;
_computing_data_reduction
;
CrysAlisPro, Agilent Technologies,
Version 1.171.37.35 (release 13-08-2014 CrysAlis171 .NET)
(compiled Aug 13 2014,18:06:01)
;
_computing_molecular_graphics 'Olex2 (Dolomanov et al., 2009)'
_computing_publication_material 'Olex2 (Dolomanov et al., 2009)'
_computing_structure_refinement 'ShelXL (Sheldrick, 2015)'
_computing_structure_solution 'ShelXT (Sheldrick, 2015)'
_diffrn_ambient_environment air
_diffrn_ambient_temperature 292.76(15)
_diffrn_detector 'CCD plate'
_diffrn_detector_area_resol_mean 15.9595
_diffrn_detector_type EosS2
_diffrn_measured_fraction_theta_full 0.998
_diffrn_measured_fraction_theta_max 0.998
_diffrn_measurement_details
;
#__ type_ start__ end____ width___ exp.time_
  1 omega   -9.00  100.00   1.0000    5.6900
omega____ theta____ kappa____ phi______ frames
    -       25.8970   57.0000  -60.0000 109

#__ type_ start__ end____ width___ exp.time_
  2 omega  -48.00   61.00   1.0000    5.6900
omega____ theta____ kappa____ phi______ frames
    -       25.8970  -57.0000  120.0000 109

#__ type_ start__ end____ width___ exp.time_
  3 omega   35.00  116.00   1.0000    5.6900
omega____ theta____ kappa____ phi______ frames
    -       25.8970  178.0000  -30.0000 81

#__ type_ start__ end____ width___ exp.time_
  4 omega  -20.00   26.00   1.0000    5.6900
omega____ theta____ kappa____ phi______ frames
    -      -26.8345  -99.0000  -90.0000 46

#__ type_ start__ end____ width___ exp.time_
  5 omega  -20.00   26.00   1.0000    5.6900
omega____ theta____ kappa____ phi______ frames
    -      -26.8345  -99.0000   60.0000 46

#__ type_ start__ end____ width___ exp.time_
  6 omega  -54.00   -4.00   1.0000    5.6900
omega____ theta____ kappa____ phi______ frames
    -       25.8970  -38.0000  -60.0000 50
;
_diffrn_measurement_device 'four-circle diffractometer'
_diffrn_measurement_device_type 'New Gemini, Dual, Cu at zero, EosS2'
_diffrn_measurement_method '\w scans'
_diffrn_orient_matrix_UB_11 -0.0242989000
_diffrn_orient_matrix_UB_12 0.0545330000
_diffrn_orient_matrix_UB_13 -0.0134722000
_diffrn_orient_matrix_UB_21 0.0673262000
_diffrn_orient_matrix_UB_22 0.0240410000
_diffrn_orient_matrix_UB_23 0.0060049000
_diffrn_orient_matrix_UB_31 0.0137728000
_diffrn_orient_matrix_UB_32 -0.0212310000
_diffrn_orient_matrix_UB_33 -0.0276900000
_diffrn_radiation_monochromator graphite
_diffrn_radiation_probe x-ray
_diffrn_radiation_type MoK\a
_diffrn_radiation_wavelength 0.71073
_diffrn_reflns_av_R_equivalents 0.0470
_diffrn_reflns_av_unetI/netI 0.0395
_diffrn_reflns_Laue_measured_fraction_full 0.998
_diffrn_reflns_Laue_measured_fraction_max 0.998
_diffrn_reflns_limit_h_max 12
_diffrn_reflns_limit_h_min -12
_diffrn_reflns_limit_k_max 13
_diffrn_reflns_limit_k_min -14
_diffrn_reflns_limit_l_max 28
_diffrn_reflns_limit_l_min -27
_diffrn_reflns_number 15165
_diffrn_reflns_point_group_measured_fraction_full 0.998
_diffrn_reflns_point_group_measured_fraction_max 0.998
_diffrn_reflns_theta_full 26.000
_diffrn_reflns_theta_max 26.373
_diffrn_reflns_theta_min 3.477
_diffrn_source 'Enhance (Mo) X-ray Source'
_exptl_absorpt_coefficient_mu 0.081
_exptl_absorpt_correction_T_max 1.00000
_exptl_absorpt_correction_T_min 0.60630
_exptl_absorpt_correction_type multi-scan
_exptl_absorpt_process_details
;
CrysAlisPro, Agilent Technologies,
Version 1.171.37.35 (release 13-08-2014 CrysAlis171 .NET)
(compiled Aug 13 2014,18:06:01)
Empirical absorption correction using spherical harmonics,
 implemented in SCALE3 ABSPACK scaling algorithm.
;
_exptl_crystal_colour 'clear yellowish yellow'
_exptl_crystal_colour_lustre clear
_exptl_crystal_colour_modifier yellowish
_exptl_crystal_colour_primary yellow
_exptl_crystal_density_diffrn 1.220
_exptl_crystal_description block
_exptl_crystal_F_000 976
_exptl_crystal_size_max 0.8
_exptl_crystal_size_mid 0.7
_exptl_crystal_size_min 0.6
_refine_diff_density_max 0.339
_refine_diff_density_min -0.449
_refine_diff_density_rms 0.126
_refine_ls_extinction_method none
_refine_ls_goodness_of_fit_ref 1.091
_refine_ls_hydrogen_treatment constr
_refine_ls_matrix_type full
_refine_ls_number_parameters 310
_refine_ls_number_reflns 5097
_refine_ls_number_restraints 7
_refine_ls_restrained_S_all 1.092
_refine_ls_R_factor_all 0.1107
_refine_ls_R_factor_gt 0.0795
_refine_ls_shift/su_max 0.000
_refine_ls_shift/su_mean 0.000
_refine_ls_structure_factor_coef Fsqd
_refine_ls_weighting_details 'w=1/[\s^2^(Fo^2^)+(0.0990P)^2^+0.2170P] where P=(Fo^2^+2Fc^2^)/3'
_refine_ls_weighting_scheme calc
_refine_ls_wR_factor_gt 0.1734
_refine_ls_wR_factor_ref 0.2045
_reflns_Friedel_coverage 0.000
_reflns_number_gt 3332
_reflns_number_total 5097
_reflns_threshold_expression 'I > 2\s(I)'
_cod_data_source_file c7qm00097a2.cif
_cod_data_source_block zxg-zxh-01
_cod_database_code 1553668
_shelx_space_group_comment
;
The symmetry employed for this shelxl refinement is uniquely defined
by the following loop, which should always be used as a source of
symmetry information in preference to the above space-group names.
They are only intended as comments.
;
_reflns_odcompleteness_completeness 99.63
_reflns_odcompleteness_iscentric 1
_reflns_odcompleteness_theta 26.32
_olex2_refinement_description
;
1. Fixed Uiso
 At 1.2 times of:
  All C(H) groups, All C(H,H) groups
 At 1.5 times of:
  All O(H) groups
2. Rigid bond restraints
 C00G, C00J
 with sigma for 1-2 distances of 0.002 and sigma for 1-3 distances of 0.001
3. Uiso/Uaniso restraints and constraints
C00G \\sim C00J: within 2A with sigma of 0.007 and sigma for terminal atoms of
0.001
4.a Secondary CH2 refined with riding coordinates:
 C00K(H00a,H00b), C00N(H00c,H00g), C00O(H00h,H00k), C00P(H00n,H00o), C00T(H00p,
 H00t), C00U(H00u,H00v)
4.b Aromatic/amide H refined with riding coordinates:
 C009(H009), C00D(H00D), C00E(H00E), C00F(H00F), C00I(H00I), C00J(H00J),
 C00L(H00L), C00M(H00M), C00Q(H00Q), C00R(H00R), C00S(H00S), C00V(H00w),
 C00W(H00x), C00X(H00y), C00Y(H00z)
4.c Idealised tetrahedral OH refined as rotating group:
 O001(H001), O002(H002), O003(H003)
;
_shelx_shelxl_version_number 2014/7
_olex2_date_sample_data_collection 2016-04-26
_olex2_submission_special_instructions 'No special instructions were received'

loop_
_space_group_symop_operation_xyz
'x, y, z'
'-x, y+1/2, -z+1/2'
'-x, -y, -z'
'x, -y-1/2, z-1/2'

loop_
_atom_site_label
_atom_site_type_symbol
_atom_site_fract_x
_atom_site_fract_y
_atom_site_fract_z
_atom_site_U_iso_or_equiv
_atom_site_adp_type
_atom_site_occupancy
_atom_site_site_symmetry_order
_atom_site_calc_flag
_atom_site_refinement_flags_posn
_atom_site_refinement_flags_adp
O001 O 0.04277(16) 0.43540(17) 0.43113(8) 0.0854(5) Uani 1 1 d . .
H001 H 0.0668 0.4964 0.4496 0.128 Uiso 1 1 calc GR .
O002 O 0.1756(2) 0.87372(15) 0.23851(8) 0.0862(5) Uani 1 1 d . .
H002 H 0.1270 0.8744 0.2646 0.129 Uiso 1 1 calc GR .
O003 O 0.6375(2) 0.76684(18) 0.47243(7) 0.0944(6) Uani 1 1 d . .
H003 H 0.5812 0.8213 0.4684 0.142 Uiso 1 1 calc GR .
N004 N 0.4447(2) 0.90324(16) 0.41889(8) 0.0694(5) Uani 1 1 d . .
N005 N 0.1586(2) 0.86860(16) 0.44758(8) 0.0707(5) Uani 1 1 d . .
N006 N 0.2056(2) 0.60151(18) 0.47528(8) 0.0719(5) Uani 1 1 d . .
N007 N 0.05179(19) 0.78996(19) 0.32045(9) 0.0726(5) Uani 1 1 d . .
C008 C 0.54677(19) 0.74706(18) 0.36997(8) 0.0536(5) Uani 1 1 d . .
C009 C 0.4480(2) 0.84331(19) 0.37252(10) 0.0603(5) Uani 1 1 d . .
H009 H 0.3855 0.8610 0.3389 0.072 Uiso 1 1 calc R .
C00A C 0.6384(2) 0.71240(19) 0.42001(9) 0.0598(5) Uani 1 1 d . .
C00B C 0.2724(2) 0.4559(2) 0.40997(10) 0.0650(6) Uani 1 1 d . .
C00C C 0.1442(2) 0.3979(2) 0.40311(10) 0.0675(6) Uani 1 1 d . .
C00D C 0.2976(3) 0.5597(2) 0.44834(10) 0.0703(6) Uani 1 1 d . .
H00D H 0.3836 0.5959 0.4531 0.084 Uiso 1 1 calc R .
C00E C 0.5524(2) 0.6872(2) 0.31754(10) 0.0691(6) Uani 1 1 d . .
H00E H 0.4919 0.7085 0.2839 0.083 Uiso 1 1 calc R .
C00F C 0.7345(2) 0.5647(2) 0.36380(12) 0.0717(6) Uani 1 1 d . .
H00F H 0.7983 0.5043 0.3616 0.086 Uiso 1 1 calc R .
C00G C 0.1646(2) 0.6646(2) 0.25943(10) 0.0680(6) Uani 1 1 d . U
C00H C 0.2073(2) 0.7604(2) 0.22673(10) 0.0687(6) Uani 1 1 d . .
C00I C 0.7303(2) 0.6202(2) 0.41606(11) 0.0685(6) Uani 1 1 d . .
H00I H 0.7896 0.5962 0.4496 0.082 Uiso 1 1 calc R .
C00J C 0.0867(2) 0.6858(2) 0.30676(11) 0.0721(6) Uani 1 1 d . U
H00J H 0.0610 0.6212 0.3280 0.087 Uiso 1 1 calc R .
C00K C 0.3407(3) 0.9959(2) 0.41876(12) 0.0813(7) Uani 1 1 d . .
H00A H 0.2849 1.0002 0.3800 0.098 Uiso 1 1 calc R .
H00B H 0.3852 1.0724 0.4271 0.098 Uiso 1 1 calc R .
C00L C 0.6456(2) 0.5966(2) 0.31402(11) 0.0763(7) Uani 1 1 d . .
H00L H 0.6482 0.5576 0.2783 0.092 Uiso 1 1 calc R .
C00M C 0.1224(3) 0.2994(2) 0.36604(12) 0.0858(8) Uani 1 1 d . .
H00M H 0.0381 0.2603 0.3617 0.103 Uiso 1 1 calc R .
C00N C 0.0312(3) 0.9049(3) 0.40967(13) 0.0903(8) Uani 1 1 d . .
H00C H 0.0496 0.9739 0.3866 0.108 Uiso 1 1 calc R .
H00G H -0.0365 0.9276 0.4343 0.108 Uiso 1 1 calc R .
C00O C -0.0270(3) 0.8059(3) 0.36822(13) 0.0879(8) Uani 1 1 d . .
H00H H -0.0269 0.7321 0.3903 0.105 Uiso 1 1 calc R .
H00K H -0.1216 0.8245 0.3520 0.105 Uiso 1 1 calc R .
C00P C 0.2504(3) 0.9690(2) 0.46466(13) 0.0865(8) Uani 1 1 d . .
H00N H 0.3078 0.9512 0.5020 0.104 Uiso 1 1 calc R .
H00O H 0.1959 1.0389 0.4704 0.104 Uiso 1 1 calc R .
C00Q C 0.2844(3) 0.7388(3) 0.18249(11) 0.0853(8) Uani 1 1 d . .
H00Q H 0.3122 0.8020 0.1608 0.102 Uiso 1 1 calc R .
C00R C 0.3731(3) 0.4122(3) 0.37979(13) 0.0867(8) Uani 1 1 d . .
H00R H 0.4589 0.4489 0.3845 0.104 Uiso 1 1 calc R .
C00S C 0.2028(3) 0.5499(2) 0.24566(14) 0.0903(8) Uani 1 1 d . .
H00S H 0.1749 0.4855 0.2665 0.108 Uiso 1 1 calc R .
C00T C 0.2337(3) 0.7021(2) 0.51523(11) 0.0891(8) Uani 1 1 d . .
H00P H 0.3255 0.7321 0.5135 0.107 Uiso 1 1 calc R .
H00T H 0.2303 0.6762 0.5554 0.107 Uiso 1 1 calc R .
C00U C 0.1306(3) 0.7999(2) 0.49906(11) 0.0882(8) Uani 1 1 d . .
H00U H 0.0392 0.7655 0.4905 0.106 Uiso 1 1 calc R .
H00V H 0.1321 0.8531 0.5325 0.106 Uiso 1 1 calc R .
C00V C 0.2809(3) 0.5300(3) 0.20177(16) 0.1045(10) Uani 1 1 d . .
H00W H 0.3068 0.4530 0.1934 0.125 Uiso 1 1 calc R .
C00W C 0.2226(4) 0.2597(3) 0.33611(14) 0.0993(9) Uani 1 1 d . .
H00X H 0.2058 0.1946 0.3109 0.119 Uiso 1 1 calc R .
C00X C 0.3205(3) 0.6248(3) 0.17025(13) 0.0974(9) Uani 1 1 d . .
H00Y H 0.3726 0.6112 0.1402 0.117 Uiso 1 1 calc R .
C00Y C 0.3485(4) 0.3149(3) 0.34279(14) 0.1029(9) Uani 1 1 d . .
H00Z H 0.4170 0.2869 0.3225 0.123 Uiso 1 1 calc R .

loop_
_atom_site_aniso_label
_atom_site_aniso_U_11
_atom_site_aniso_U_22
_atom_site_aniso_U_33
_atom_site_aniso_U_23
_atom_site_aniso_U_13
_atom_site_aniso_U_12
O001 0.0584(9) 0.0945(14) 0.1055(14) 0.0096(10) 0.0190(9) -0.0021(8)
O002 0.1028(14) 0.0703(11) 0.0881(13) 0.0218(9) 0.0227(10) -0.0010(9)
O003 0.1170(16) 0.0976(15) 0.0621(10) -0.0043(9) -0.0066(9) 0.0042(11)
N004 0.0798(12) 0.0549(11) 0.0765(12) -0.0033(9) 0.0218(10) -0.0020(9)
N005 0.0866(13) 0.0558(11) 0.0756(12) 0.0002(9) 0.0315(10) 0.0024(10)
N006 0.0883(14) 0.0664(12) 0.0620(11) 0.0125(9) 0.0146(10) -0.0003(10)
N007 0.0635(11) 0.0752(14) 0.0783(13) 0.0161(10) 0.0083(9) -0.0058(10)
C008 0.0519(10) 0.0528(11) 0.0555(11) 0.0060(9) 0.0060(8) -0.0056(9)
C009 0.0592(11) 0.0581(12) 0.0638(13) 0.0062(10) 0.0098(10) -0.0042(10)
C00A 0.0624(12) 0.0589(12) 0.0569(12) 0.0062(9) 0.0046(9) -0.0151(10)
C00B 0.0608(12) 0.0628(13) 0.0733(14) 0.0195(11) 0.0163(10) 0.0036(10)
C00C 0.0590(12) 0.0647(14) 0.0771(14) 0.0183(12) 0.0051(11) 0.0048(10)
C00D 0.0723(14) 0.0687(15) 0.0709(14) 0.0199(12) 0.0143(12) -0.0103(12)
C00E 0.0661(13) 0.0775(15) 0.0611(13) -0.0016(11) 0.0016(10) 0.0079(11)
C00F 0.0572(12) 0.0553(13) 0.1023(18) 0.0100(13) 0.0119(12) -0.0012(10)
C00G 0.0648(12) 0.0659(14) 0.0679(13) 0.0090(11) -0.0075(9) -0.0055(11)
C00H 0.0698(14) 0.0696(15) 0.0620(13) 0.0111(11) -0.0055(11) -0.0025(11)
C00I 0.0564(12) 0.0631(14) 0.0817(15) 0.0232(12) -0.0029(11) -0.0054(10)
C00J 0.0661(13) 0.0648(15) 0.0823(14) 0.0195(12) 0.0007(10) -0.0076(11)
C00K 0.0960(17) 0.0502(13) 0.1037(18) -0.0035(12) 0.0345(15) -0.0006(12)
C00L 0.0738(14) 0.0745(16) 0.0821(16) -0.0124(13) 0.0164(12) 0.0031(12)
C00M 0.0796(16) 0.0682(16) 0.103(2) 0.0153(14) -0.0052(15) 0.0002(13)
C00N 0.0919(18) 0.0748(17) 0.115(2) 0.0164(15) 0.0498(17) 0.0237(14)
C00O 0.0644(14) 0.0906(19) 0.111(2) 0.0197(16) 0.0194(14) 0.0016(13)
C00P 0.106(2) 0.0599(15) 0.1008(19) -0.0168(13) 0.0394(16) 0.0000(13)
C00Q 0.0869(17) 0.102(2) 0.0639(15) 0.0100(14) 0.0032(13) 0.0017(15)
C00R 0.0733(15) 0.0867(19) 0.104(2) 0.0136(16) 0.0268(14) 0.0057(14)
C00S 0.0904(18) 0.0662(16) 0.109(2) 0.0036(15) -0.0027(16) -0.0076(14)
C00T 0.125(2) 0.0810(18) 0.0614(14) 0.0076(12) 0.0151(14) -0.0081(16)
C00U 0.121(2) 0.0789(17) 0.0742(16) -0.0040(13) 0.0452(15) -0.0046(16)
C00V 0.105(2) 0.091(2) 0.112(2) -0.029(2) -0.0005(19) 0.0037(18)
C00W 0.119(2) 0.0691(17) 0.104(2) 0.0027(15) 0.0001(19) 0.0197(17)
C00X 0.0914(19) 0.123(3) 0.0738(17) -0.0124(18) -0.0009(14) 0.0031(19)
C00Y 0.105(2) 0.094(2) 0.115(2) 0.0061(19) 0.0322(19) 0.0315(19)

loop_
_atom_type_symbol
_atom_type_description
_atom_type_scat_dispersion_real
_atom_type_scat_dispersion_imag
_atom_type_scat_source
C C 0.0033 0.0016 'International Tables Vol C Tables 4.2.6.8 and 6.1.1.4'
H H 0.0000 0.0000 'International Tables Vol C Tables 4.2.6.8 and 6.1.1.4'
N N 0.0061 0.0033 'International Tables Vol C Tables 4.2.6.8 and 6.1.1.4'
O O 0.0106 0.0060 'International Tables Vol C Tables 4.2.6.8 and 6.1.1.4'

loop_
_geom_angle_atom_site_label_1
_geom_angle_atom_site_label_2
_geom_angle_atom_site_label_3
_geom_angle
C00C O001 H001 109.5
C00H O002 H002 109.5
C00A O003 H003 109.5
C009 N004 C00K 119.1(2)
C00N N005 C00U 111.8(2)
C00P N005 C00N 112.4(2)
C00P N005 C00U 112.0(2)
C00D N006 C00T 121.1(2)
C00J N007 C00O 119.8(2)
C00A C008 C009 121.48(19)
C00E C008 C009 120.61(18)
C00E C008 C00A 117.91(19)
N004 C009 C008 122.08(19)
N004 C009 H009 119.0
C008 C009 H009 119.0
O003 C00A C008 120.7(2)
O003 C00A C00I 119.34(19)
C00I C00A C008 119.9(2)
C00C C00B C00D 120.3(2)
C00R C00B C00C 118.6(2)
C00R C00B C00D 121.1(2)
O001 C00C C00B 121.5(2)
O001 C00C C00M 119.2(2)
C00M C00C C00B 119.3(2)
N006 C00D C00B 121.6(2)
N006 C00D H00D 119.2
C00B C00D H00D 119.2
C008 C00E H00E 119.2
C00L C00E C008 121.6(2)
C00L C00E H00E 119.2
C00I C00F H00F 119.7
C00I C00F C00L 120.7(2)
C00L C00F H00F 119.7
C00H C00G C00J 120.6(2)
C00S C00G C00H 118.2(3)
C00S C00G C00J 121.1(2)
O002 C00H C00G 121.2(2)
O002 C00H C00Q 118.9(2)
C00Q C00H C00G 119.9(3)
C00A C00I H00I 119.7
C00F C00I C00A 120.6(2)
C00F C00I H00I 119.7
N007 C00J C00G 122.2(2)
N007 C00J H00J 118.9
C00G C00J H00J 118.9
N004 C00K H00A 109.6
N004 C00K H00B 109.6
N004 C00K C00P 110.1(2)
H00A C00K H00B 108.2
C00P C00K H00A 109.6
C00P C00K H00B 109.6
C00E C00L H00L 120.4
C00F C00L C00E 119.2(2)
C00F C00L H00L 120.4
C00C C00M H00M 119.6
C00W C00M C00C 120.8(3)
C00W C00M H00M 119.6
N005 C00N H00C 109.2
N005 C00N H00G 109.2
N005 C00N C00O 111.9(2)
H00C C00N H00G 107.9
C00O C00N H00C 109.2
C00O C00N H00G 109.2
N007 C00O C00N 111.7(2)
N007 C00O H00H 109.3
N007 C00O H00K 109.3
C00N C00O H00H 109.3
C00N C00O H00K 109.3
H00H C00O H00K 107.9
N005 C00P C00K 112.0(2)
N005 C00P H00N 109.2
N005 C00P H00O 109.2
C00K C00P H00N 109.2
C00K C00P H00O 109.2
H00N C00P H00O 107.9
C00H C00Q H00Q 119.9
C00X C00Q C00H 120.3(3)
C00X C00Q H00Q 119.9
C00B C00R H00R 119.5
C00Y C00R C00B 121.0(3)
C00Y C00R H00R 119.5
C00G C00S H00S 119.5
C00V C00S C00G 121.1(3)
C00V C00S H00S 119.5
N006 C00T H00P 109.5
N006 C00T H00T 109.5
N006 C00T C00U 110.9(2)
H00P C00T H00T 108.0
C00U C00T H00P 109.5
C00U C00T H00T 109.5
N005 C00U C00T 112.3(2)
N005 C00U H00U 109.1
N005 C00U H00V 109.1
C00T C00U H00U 109.1
C00T C00U H00V 109.1
H00U C00U H00V 107.9
C00S C00V H00W 120.2
C00S C00V C00X 119.6(3)
C00X C00V H00W 120.2
C00M C00W H00X 119.8
C00M C00W C00Y 120.5(3)
C00Y C00W H00X 119.8
C00Q C00X C00V 120.9(3)
C00Q C00X H00Y 119.6
C00V C00X H00Y 119.6
C00R C00Y H00Z 120.1
C00W C00Y C00R 119.8(3)
C00W C00Y H00Z 120.1

loop_
_geom_bond_atom_site_label_1
_geom_bond_atom_site_label_2
_geom_bond_distance
O001 H001 0.8200
O001 C00C 1.334(3)
O002 H002 0.8200
O002 C00H 1.347(3)
O003 H003 0.8200
O003 C00A 1.347(3)
N004 C009 1.261(3)
N004 C00K 1.458(3)
N005 C00N 1.468(3)
N005 C00P 1.459(3)
N005 C00U 1.469(3)
N006 C00D 1.260(3)
N006 C00T 1.452(3)
N007 C00J 1.271(3)
N007 C00O 1.444(3)
C008 C009 1.460(3)
C008 C00A 1.400(3)
C008 C00E 1.384(3)
C009 H009 0.9300
C00A C00I 1.386(3)
C00B C00C 1.406(3)
C00B C00D 1.457(3)
C00B C00R 1.381(3)
C00C C00M 1.390(4)
C00D H00D 0.9300
C00E H00E 0.9300
C00E C00L 1.379(3)
C00F H00F 0.9300
C00F C00I 1.355(3)
C00F C00L 1.373(3)
C00G C00H 1.410(3)
C00G C00J 1.439(3)
C00G C00S 1.391(4)
C00H C00Q 1.376(3)
C00I H00I 0.9300
C00J H00J 0.9300
C00K H00A 0.9700
C00K H00B 0.9700
C00K C00P 1.506(3)
C00L H00L 0.9300
C00M H00M 0.9300
C00M C00W 1.358(4)
C00N H00C 0.9700
C00N H00G 0.9700
C00N C00O 1.516(4)
C00O H00H 0.9700
C00O H00K 0.9700
C00P H00N 0.9700
C00P H00O 0.9700
C00Q H00Q 0.9300
C00Q C00X 1.369(4)
C00R H00R 0.9300
C00R C00Y 1.380(4)
C00S H00S 0.9300
C00S C00V 1.373(4)
C00T H00P 0.9700
C00T H00T 0.9700
C00T C00U 1.502(4)
C00U H00U 0.9700
C00U H00V 0.9700
C00V H00W 0.9300
C00V C00X 1.374(5)
C00W H00X 0.9300
C00W C00Y 1.371(4)
C00X H00Y 0.9300
C00Y H00Z 0.9300
